data_2201832
loop_
_publ_author_name
'Katarzyna Baranowska'
'Jaroslaw Chojnacki'
'Barbara Becker'
'Wieslaw Wojnowski'

_publ_section_title
;
 Dicyclohexylammonium benzenethiolate
;
_journal_issue 6
_journal_name_full 'Acta Crystallographica Section E'
_journal_page_first o765
_journal_page_last o766
_journal_paper_doi 10.1107/S1600536803009255
_journal_volume 59
_journal_year 2003
_chemical_formula_iupac 'C12 H24 N 1+, C6 H5 S 1-'
_chemical_formula_moiety 'C12 H24 N 1+, C6 H5 S 1-'
_chemical_formula_sum 'C18 H29 N S'
_chemical_formula_weight 291.501
_chemical_melting_point .99E-98
_chemical_name_systematic
;
Dicyclohexylammonium benzenethiolate
;
_space_group_IT_number 29
_symmetry_cell_setting orthorhombic
_symmetry_space_group_name_Hall 'P 2c -2ac'
_symmetry_space_group_name_H-M 'P c a 21'
_atom_sites_solution_hydrogens geom
_atom_sites_solution_primary direct
_atom_sites_solution_secondary difmap
_cell_angle_alpha 90.00
_cell_angle_beta 90.00
_cell_angle_gamma 90.00
_cell_formula_units_Z 8
_cell_length_a 21.208(4)
_cell_length_b 11.678(2)
_cell_length_c 13.974(3)
_cell_measurement_reflns_used 40
_cell_measurement_temperature 200(2)
_cell_measurement_theta_max 18.65
_cell_measurement_theta_min 2.76
_cell_volume 3460.9(12)
_computing_cell_refinement 'KM4 System'
_computing_data_collection 'KM4 System (Ga\/ldecki, Kowalski & Uszy\'nski, 1996)'
_computing_data_reduction 'DATAPROC (Ga\/ldecki, Kowalski, Kucharczyk & Uszy\'nski, 1996)'
_computing_molecular_graphics 'RESVIEW (Schwenk, 1998)'
_computing_publication_material SHELXL97
_computing_structure_refinement 'SHELXL97 (Sheldrick, 1997)'
_computing_structure_solution 'SHELXS97 (Sheldrick, 1997)'
_diffrn_ambient_temperature 200(2)
_diffrn_measured_fraction_theta_full 0.968
_diffrn_measured_fraction_theta_max 0.968
_diffrn_measurement_device_type 'Oxford Diffraction KM-4'
_diffrn_measurement_method w-2\q
_diffrn_radiation_monochromator graphite
_diffrn_radiation_source 'fine-focus sealed tube'
_diffrn_radiation_type MoK\a
_diffrn_radiation_wavelength 0.71073
_diffrn_reflns_av_R_equivalents 0.0000
_diffrn_reflns_av_sigmaI/netI 0.0949
_diffrn_reflns_limit_h_max 0
_diffrn_reflns_limit_h_min -26
_diffrn_reflns_limit_k_max 0
_diffrn_reflns_limit_k_min -14
_diffrn_reflns_limit_l_max 17
_diffrn_reflns_limit_l_min 0
_diffrn_reflns_number 3593
_diffrn_reflns_theta_full 26.42
_diffrn_reflns_theta_max 26.42
_diffrn_reflns_theta_min 1.74
_diffrn_standards_decay_% 0.28
_diffrn_standards_interval_count 200
_diffrn_standards_number 3
_exptl_absorpt_coefficient_mu 0.180
_exptl_absorpt_correction_type none
_exptl_crystal_colour colourless
_exptl_crystal_density_diffrn 1.119
_exptl_crystal_density_meas ?
_exptl_crystal_density_method 'not measured'
_exptl_crystal_description plate
_exptl_crystal_F_000 1280
_exptl_crystal_size_max 0.5
_exptl_crystal_size_mid 0.4
_exptl_crystal_size_min 0.1
_refine_diff_density_max 0.299
_refine_diff_density_min -0.261
_refine_ls_abs_structure_details 'Flack (1983)'
_refine_ls_abs_structure_Flack -0.06(13)
_refine_ls_extinction_method none
_refine_ls_goodness_of_fit_ref 1.036
_refine_ls_hydrogen_treatment mixed
_refine_ls_matrix_type full
_refine_ls_number_parameters 373
_refine_ls_number_reflns 3593
_refine_ls_number_restraints 1
_refine_ls_restrained_S_all 1.036
_refine_ls_R_factor_all 0.1319
_refine_ls_R_factor_gt 0.0390
_refine_ls_shift/su_max 0.032
_refine_ls_shift/su_mean 0.003
_refine_ls_structure_factor_coef Fsqd
_refine_ls_weighting_details 'calc w = 1/[\s^2^(Fo^2^)+(0.079P)^2^] where P = (Fo^2^+2Fc^2^)/3'
_refine_ls_weighting_scheme calc
_refine_ls_wR_factor_gt 0.0976
_refine_ls_wR_factor_ref 0.1439
_reflns_number_gt 2159
_reflns_number_total 3593
_reflns_threshold_expression I>2\s(I)
_cod_data_source_file bt6273.cif
_cod_data_source_block I
_cod_depositor_comments
;
The following automatic conversions were performed:

'_exptl_crystal_density_meas' value 'not measured' was changed to '?'
- the value is perceived as not measured.

Automatic conversion script
Id: cif_fix_values 3008 2015-01-20 13:52:24Z robertas 
;
_cod_database_code 2201832
_cod_database_fobs_code 2201832

loop_
_symmetry_equiv_pos_as_xyz
'x, y, z'
'-x, -y, z+1/2'
'x+1/2, -y, z'
'-x+1/2, y, z+1/2'

loop_
_atom_site_label
_atom_site_fract_x
_atom_site_fract_y
_atom_site_fract_z
_atom_site_U_iso_or_equiv
_atom_site_adp_type
_atom_site_calc_flag
_atom_site_refinement_flags
_atom_site_occupancy
_atom_site_disorder_assembly
_atom_site_disorder_group
_atom_site_type_symbol
S1 0.02122(6) 0.74871(11) 0.10577(10) 0.0338(3) Uani d . 1 . . S
S2 0.02996(7) 0.82635(14) 0.73194(11) 0.0500(4) Uani d . 1 . . S
N1 -0.0231(2) 0.9837(4) 0.5563(3) 0.0270(9) Uani d . 1 . . N
H1A -0.028(2) 1.060(5) 0.573(4) 0.032 Uiso d . 1 . . H
H1B 0.000(2) 0.947(4) 0.604(4) 0.032 Uiso d . 1 . . H
N2 -0.01441(19) 0.3655(4) 0.3983(3) 0.0296(9) Uani d . 1 . . N
H2A -0.023(2) 0.291(5) 0.350(4) 0.035 Uiso d . 1 . . H
H2B -0.016(2) 0.323(5) 0.450(4) 0.035 Uiso d . 1 . . H
C1 -0.0546(2) 0.7407(4) 0.1570(3) 0.0317(11) Uani d . 1 . . C
C2 -0.0904(3) 0.6414(5) 0.1502(4) 0.0427(14) Uani d . 1 . . C
H2 -0.0727 0.5752 0.1212 0.051 Uiso calc R 1 . . H
C3 -0.1519(3) 0.6375(5) 0.1853(5) 0.0520(16) Uani d . 1 . . C
H3 -0.1759 0.5692 0.1791 0.062 Uiso calc R 1 . . H
C4 -0.1777(3) 0.7308(5) 0.2286(5) 0.0495(15) Uani d . 1 . . C
H4 -0.2196 0.7281 0.2523 0.059 Uiso calc R 1 . . H
C5 -0.1423(2) 0.8292(5) 0.2376(4) 0.0411(13) Uani d . 1 . . C
H5 -0.1601 0.8945 0.2678 0.049 Uiso calc R 1 . . H
C6 -0.0812(2) 0.8339(4) 0.2033(4) 0.0341(12) Uani d . 1 . . C
H6 -0.0572 0.9018 0.2115 0.041 Uiso calc R 1 . . H
C7 -0.0902(2) 0.9442(4) 0.5506(4) 0.0298(11) Uani d . 1 . . C
H7 -0.0900 0.8602 0.5368 0.036 Uiso calc R 1 . . H
C8 -0.1208(2) 0.9619(6) 0.6454(4) 0.0409(13) Uani d . 1 . . C
H8A -0.1200 1.0443 0.6618 0.049 Uiso calc R 1 . . H
H8B -0.0969 0.9200 0.6952 0.049 Uiso calc R 1 . . H
C9 -0.1888(3) 0.9197(6) 0.6441(5) 0.0528(16) Uani d . 1 . . C
H9A -0.1891 0.8354 0.6363 0.063 Uiso calc R 1 . . H
H9B -0.2090 0.9380 0.7061 0.063 Uiso calc R 1 . . H
C10 -0.2259(3) 0.9732(7) 0.5648(4) 0.0607(19) Uani d . 1 . . C
H10A -0.2317 1.0557 0.5785 0.073 Uiso calc R 1 . . H
H10B -0.2681 0.9372 0.5618 0.073 Uiso calc R 1 . . H
C11 -0.1932(3) 0.9596(7) 0.4686(5) 0.062(2) Uani d . 1 . . C
H11A -0.1932 0.8778 0.4502 0.075 Uiso calc R 1 . . H
H11B -0.2169 1.0027 0.4193 0.075 Uiso calc R 1 . . H
C12 -0.1261(3) 1.0030(6) 0.4723(4) 0.0468(16) Uani d . 1 . . C
H12A -0.1052 0.9884 0.4101 0.056 Uiso calc R 1 . . H
H12B -0.1261 1.0866 0.4837 0.056 Uiso calc R 1 . . H
C13 0.0174(2) 0.9679(4) 0.4696(3) 0.0265(11) Uani d . 1 . . C
H13 0.0005 1.0172 0.4169 0.032 Uiso calc R 1 . . H
C14 0.0832(2) 1.0082(5) 0.4942(4) 0.0374(13) Uani d . 1 . . C
H14A 0.0991 0.9648 0.5501 0.045 Uiso calc R 1 . . H
H14B 0.0821 1.0903 0.5117 0.045 Uiso calc R 1 . . H
C15 0.1273(3) 0.9910(6) 0.4098(5) 0.0453(15) Uani d . 1 . . C
H15A 0.1138 1.0408 0.3562 0.054 Uiso calc R 1 . . H
H15B 0.1706 1.0134 0.4283 0.054 Uiso calc R 1 . . H
C16 0.1269(3) 0.8681(6) 0.3778(5) 0.0532(17) Uani d . 1 . . C
H16A 0.1549 0.8595 0.3216 0.064 Uiso calc R 1 . . H
H16B 0.1437 0.8193 0.4298 0.064 Uiso calc R 1 . . H
C17 0.0622(3) 0.8286(6) 0.3522(5) 0.0532(16) Uani d . 1 . . C
H17A 0.0638 0.7470 0.3334 0.064 Uiso calc R 1 . . H
H17B 0.0468 0.8731 0.2967 0.064 Uiso calc R 1 . . H
C18 0.0161(3) 0.8432(5) 0.4363(4) 0.0394(13) Uani d . 1 . . C
H18A -0.0271 0.8222 0.4158 0.047 Uiso calc R 1 . . H
H18B 0.0284 0.7921 0.4897 0.047 Uiso calc R 1 . . H
C19 0.1037(3) 0.7770(4) 0.6926(4) 0.0377(13) Uani d . 1 . . C
C20 0.1590(3) 0.8229(5) 0.7266(5) 0.0515(15) Uani d . 1 . . C
H20 0.1571 0.8848 0.7707 0.062 Uiso calc R 1 . . H
C21 0.2168(3) 0.7822(7) 0.6990(6) 0.067(2) Uani d . 1 . . C
H21 0.2542 0.8156 0.7241 0.081 Uiso calc R 1 . . H
C22 0.2209(4) 0.6929(7) 0.6348(6) 0.075(2) Uani d . 1 . . C
H22 0.2606 0.6631 0.6157 0.090 Uiso calc R 1 . . H
C23 0.1659(4) 0.6486(6) 0.5994(6) 0.073(2) Uani d . 1 . . C
H23 0.1680 0.5894 0.5529 0.088 Uiso calc R 1 . . H
C24 0.1087(3) 0.6861(4) 0.6281(4) 0.0480(15) Uani d . 1 . . C
H24 0.0716 0.6503 0.6043 0.058 Uiso calc R 1 . . H
C25 -0.0691(2) 0.4456(5) 0.3995(4) 0.0340(12) Uani d . 1 . . C
H25 -0.0732 0.4821 0.3351 0.041 Uiso calc R 1 . . H
C26 -0.1279(2) 0.3764(5) 0.4200(4) 0.0349(12) Uani d . 1 . . C
H26A -0.1237 0.3377 0.4827 0.042 Uiso calc R 1 . . H
H26B -0.1333 0.3169 0.3702 0.042 Uiso calc R 1 . . H
C27 -0.1857(2) 0.4554(5) 0.4211(5) 0.0440(14) Uani d . 1 . . C
H27A -0.1908 0.4917 0.3575 0.053 Uiso calc R 1 . . H
H27B -0.2240 0.4097 0.4344 0.053 Uiso calc R 1 . . H
C28 -0.1786(3) 0.5468(6) 0.4963(5) 0.0519(16) Uani d . 1 . . C
H28A -0.1772 0.5109 0.5604 0.062 Uiso calc R 1 . . H
H28B -0.2155 0.5987 0.4941 0.062 Uiso calc R 1 . . H
C29 -0.1188(3) 0.6155(5) 0.4801(6) 0.0531(17) Uani d . 1 . . C
H29A -0.1135 0.6709 0.5331 0.064 Uiso calc R 1 . . H
H29B -0.1228 0.6594 0.4198 0.064 Uiso calc R 1 . . H
C30 -0.0607(3) 0.5386(4) 0.4745(4) 0.0385(13) Uani d . 1 . . C
H30A -0.0233 0.5856 0.4584 0.046 Uiso calc R 1 . . H
H30B -0.0532 0.5028 0.5377 0.046 Uiso calc R 1 . . H
C31 0.0501(2) 0.4152(4) 0.3808(4) 0.0288(11) Uani d . 1 . . C
H31 0.0599 0.4701 0.4337 0.035 Uiso calc R 1 . . H
C32 0.0527(2) 0.4797(5) 0.2867(4) 0.0374(13) Uani d . 1 . . C
H32A 0.0232 0.5453 0.2885 0.045 Uiso calc R 1 . . H
H32B 0.0401 0.4285 0.2337 0.045 Uiso calc R 1 . . H
C33 0.1202(2) 0.5229(5) 0.2703(5) 0.0481(16) Uani d . 1 . . C
H33A 0.1225 0.5619 0.2075 0.058 Uiso calc R 1 . . H
H33B 0.1311 0.5795 0.3204 0.058 Uiso calc R 1 . . H
C34 0.1676(3) 0.4259(5) 0.2727(5) 0.0485(15) Uani d . 1 . . C
H34A 0.1590 0.3721 0.2196 0.058 Uiso calc R 1 . . H
H34B 0.2107 0.4570 0.2639 0.058 Uiso calc R 1 . . H
C35 0.1638(3) 0.3629(5) 0.3673(5) 0.0454(14) Uani d . 1 . . C
H35A 0.1937 0.2978 0.3669 0.054 Uiso calc R 1 . . H
H35B 0.1760 0.4152 0.4199 0.054 Uiso calc R 1 . . H
C36 0.0975(2) 0.3186(5) 0.3847(4) 0.0361(12) Uani d . 1 . . C
H36A 0.0868 0.2607 0.3355 0.043 Uiso calc R 1 . . H
H36B 0.0955 0.2812 0.4481 0.043 Uiso calc R 1 . . H

loop_
_atom_site_aniso_label
_atom_site_aniso_U_11
_atom_site_aniso_U_22
_atom_site_aniso_U_33
_atom_site_aniso_U_12
_atom_site_aniso_U_13
_atom_site_aniso_U_23
S1 0.0368(6) 0.0339(6) 0.0307(6) 0.0028(6) 0.0023(7) -0.0034(6)
S2 0.0481(8) 0.0581(10) 0.0440(9) 0.0101(7) 0.0064(7) 0.0254(8)
N1 0.032(2) 0.029(2) 0.020(2) 0.0034(19) 0.0018(19) 0.0016(19)
N2 0.029(2) 0.031(2) 0.028(2) -0.0014(19) -0.0026(18) -0.001(2)
C1 0.042(3) 0.035(3) 0.018(2) -0.002(2) -0.002(2) 0.004(2)
C2 0.057(4) 0.035(3) 0.036(3) -0.002(3) 0.006(3) -0.001(3)
C3 0.064(4) 0.051(4) 0.041(4) -0.026(3) 0.010(3) -0.005(3)
C4 0.044(3) 0.065(4) 0.040(3) -0.003(3) 0.012(3) 0.011(4)
C5 0.045(3) 0.039(3) 0.039(3) 0.001(3) 0.008(3) 0.000(3)
C6 0.043(3) 0.033(3) 0.026(3) -0.002(2) 0.002(2) -0.003(2)
C7 0.023(2) 0.034(3) 0.032(3) -0.005(2) 0.002(2) -0.006(2)
C8 0.038(3) 0.061(4) 0.024(3) -0.001(3) 0.005(2) 0.004(3)
C9 0.033(3) 0.086(5) 0.040(3) -0.004(3) 0.012(3) 0.003(4)
C10 0.031(3) 0.108(6) 0.044(4) 0.014(3) 0.005(3) -0.002(4)
C11 0.028(3) 0.122(6) 0.037(4) 0.004(4) 0.000(2) -0.007(4)
C12 0.037(3) 0.073(4) 0.030(3) -0.004(3) 0.001(3) 0.001(3)
C13 0.028(3) 0.029(2) 0.022(2) 0.000(2) 0.003(2) 0.003(2)
C14 0.035(3) 0.054(3) 0.023(3) 0.004(3) 0.001(2) 0.000(3)
C15 0.030(3) 0.074(4) 0.032(3) -0.007(3) 0.003(2) 0.002(3)
C16 0.043(3) 0.075(4) 0.041(4) 0.020(3) 0.011(3) -0.002(3)
C17 0.059(4) 0.055(4) 0.045(4) 0.019(3) 0.013(3) -0.010(3)
C18 0.043(3) 0.037(3) 0.038(3) 0.002(3) 0.005(3) -0.002(3)
C19 0.052(3) 0.033(3) 0.028(3) -0.001(2) 0.003(3) 0.012(2)
C20 0.058(4) 0.058(4) 0.039(3) -0.015(3) -0.001(3) 0.006(3)
C21 0.043(4) 0.088(5) 0.071(5) -0.003(4) 0.001(3) 0.024(5)
C22 0.068(5) 0.077(5) 0.079(6) 0.014(4) 0.022(4) 0.028(5)
C23 0.109(6) 0.053(4) 0.056(4) 0.022(4) 0.026(5) 0.012(4)
C24 0.070(4) 0.031(3) 0.043(4) 0.005(3) -0.004(3) 0.000(3)
C25 0.028(3) 0.041(3) 0.033(3) 0.009(2) -0.002(2) 0.003(3)
C26 0.030(3) 0.039(3) 0.036(3) -0.008(2) 0.001(2) -0.010(2)
C27 0.031(3) 0.055(4) 0.046(4) 0.002(3) 0.001(3) 0.000(3)
C28 0.038(3) 0.058(4) 0.060(4) 0.015(3) 0.003(3) -0.004(3)
C29 0.043(3) 0.044(3) 0.072(5) 0.010(3) 0.008(3) 0.000(3)
C30 0.039(3) 0.030(3) 0.047(3) 0.002(2) -0.001(3) -0.002(3)
C31 0.023(2) 0.034(3) 0.029(3) 0.001(2) -0.004(2) -0.002(2)
C32 0.032(3) 0.038(3) 0.043(3) 0.002(2) 0.001(3) 0.006(3)
C33 0.039(3) 0.053(4) 0.053(4) -0.002(3) 0.008(3) 0.009(3)
C34 0.036(3) 0.058(4) 0.051(4) -0.001(3) 0.009(3) 0.000(3)
C35 0.033(3) 0.054(4) 0.049(4) 0.009(3) -0.004(3) -0.003(3)
C36 0.036(3) 0.038(3) 0.035(3) 0.005(2) -0.002(2) 0.002(3)

loop_
_atom_type_symbol
_atom_type_description
_atom_type_scat_dispersion_real
_atom_type_scat_dispersion_imag
_atom_type_scat_source
C C 0.0033 0.0016 'International Tables Vol C Tables 4.2.6.8 and 6.1.1.4'
H H 0.0000 0.0000 'International Tables Vol C Tables 4.2.6.8 and 6.1.1.4'
N N 0.0061 0.0033 'International Tables Vol C Tables 4.2.6.8 and 6.1.1.4'
S S 0.1246 0.1234 'International Tables Vol C Tables 4.2.6.8 and 6.1.1.4'

loop_
_geom_angle_atom_site_label_1
_geom_angle_atom_site_label_2
_geom_angle_atom_site_label_3
_geom_angle
_geom_angle_publ_flag
C13 N1 C7 117.6(4) yes
C13 N1 H1A 113(3) yes
C7 N1 H1A 102(3) yes
C13 N1 H1B 103(3) yes
C7 N1 H1B 113(3) yes
H1A N1 H1B 109(4) yes
C25 N2 C31 117.9(4) ?
C25 N2 H2A 111(3) ?
C31 N2 H2A 111(3) ?
C25 N2 H2B 109(4) ?
C31 N2 H2B 112(4) ?
H2A N2 H2B 93(4) ?
C6 C1 C2 117.6(5) ?
C6 C1 S1 121.3(4) ?
C2 C1 S1 121.1(4) ?
C1 C2 C3 121.0(5) ?
C1 C2 H2 119.5 ?
C3 C2 H2 119.5 ?
C4 C3 C2 120.4(5) ?
C4 C3 H3 119.8 ?
C2 C3 H3 119.8 ?
C3 C4 C5 119.4(5) ?
C3 C4 H4 120.3 ?
C5 C4 H4 120.3 ?
C4 C5 C6 120.7(5) ?
C4 C5 H5 119.6 ?
C6 C5 H5 119.6 ?
C5 C6 C1 120.8(5) ?
C5 C6 H6 119.6 ?
C1 C6 H6 119.6 ?
C8 C7 C12 111.4(4) ?
C8 C7 N1 108.9(4) ?
C12 C7 N1 112.3(4) ?
C8 C7 H7 108.0 ?
C12 C7 H7 108.0 ?
N1 C7 H7 108.0 ?
C7 C8 C9 110.9(5) ?
C7 C8 H8A 109.5 ?
C9 C8 H8A 109.5 ?
C7 C8 H8B 109.5 ?
C9 C8 H8B 109.5 ?
H8A C8 H8B 108.0 ?
C10 C9 C8 111.8(5) ?
C10 C9 H9A 109.3 ?
C8 C9 H9A 109.3 ?
C10 C9 H9B 109.3 ?
C8 C9 H9B 109.3 ?
H9A C9 H9B 107.9 ?
C9 C10 C11 111.9(5) ?
C9 C10 H10A 109.2 ?
C11 C10 H10A 109.2 ?
C9 C10 H10B 109.2 ?
C11 C10 H10B 109.2 ?
H10A C10 H10B 107.9 ?
C12 C11 C10 111.4(5) ?
C12 C11 H11A 109.4 ?
C10 C11 H11A 109.4 ?
C12 C11 H11B 109.4 ?
C10 C11 H11B 109.4 ?
H11A C11 H11B 108.0 ?
C7 C12 C11 110.5(5) ?
C7 C12 H12A 109.6 ?
C11 C12 H12A 109.6 ?
C7 C12 H12B 109.6 ?
C11 C12 H12B 109.6 ?
H12A C12 H12B 108.1 ?
N1 C13 C14 107.9(4) ?
N1 C13 C18 110.7(4) ?
C14 C13 C18 112.5(4) ?
N1 C13 H13 108.6 ?
C14 C13 H13 108.6 ?
C18 C13 H13 108.6 ?
C13 C14 C15 110.5(4) ?
C13 C14 H14A 109.6 ?
C15 C14 H14A 109.6 ?
C13 C14 H14B 109.6 ?
C15 C14 H14B 109.6 ?
H14A C14 H14B 108.1 ?
C16 C15 C14 110.7(5) ?
C16 C15 H15A 109.5 ?
C14 C15 H15A 109.5 ?
C16 C15 H15B 109.5 ?
C14 C15 H15B 109.5 ?
H15A C15 H15B 108.1 ?
C17 C16 C15 111.8(5) ?
C17 C16 H16A 109.3 ?
C15 C16 H16A 109.3 ?
C17 C16 H16B 109.3 ?
C15 C16 H16B 109.3 ?
H16A C16 H16B 107.9 ?
C16 C17 C18 111.6(5) ?
C16 C17 H17A 109.3 ?
C18 C17 H17A 109.3 ?
C16 C17 H17B 109.3 ?
C18 C17 H17B 109.3 ?
H17A C17 H17B 108.0 ?
C13 C18 C17 109.0(5) ?
C13 C18 H18A 109.9 ?
C17 C18 H18A 109.9 ?
C13 C18 H18B 109.9 ?
C17 C18 H18B 109.9 ?
H18A C18 H18B 108.3 ?
C20 C19 C24 117.1(6) ?
C20 C19 S2 121.6(5) ?
C24 C19 S2 121.3(5) ?
C19 C20 C21 122.0(7) ?
C19 C20 H20 119.0 ?
C21 C20 H20 119.0 ?
C22 C21 C20 120.1(7) ?
C22 C21 H21 120.0 ?
C20 C21 H21 120.0 ?
C23 C22 C21 117.9(7) ?
C23 C22 H22 121.0 ?
C21 C22 H22 121.0 ?
C24 C23 C22 122.4(8) ?
C24 C23 H23 118.8 ?
C22 C23 H23 118.8 ?
C23 C24 C19 120.4(6) ?
C23 C24 H24 119.8 ?
C19 C24 H24 119.8 ?
N2 C25 C26 108.0(4) ?
N2 C25 C30 111.4(4) ?
C26 C25 C30 110.3(4) ?
N2 C25 H25 109.0 ?
C26 C25 H25 109.0 ?
C30 C25 H25 109.0 ?
C25 C26 C27 109.9(4) ?
C25 C26 H26A 109.7 ?
C27 C26 H26A 109.7 ?
C25 C26 H26B 109.7 ?
C27 C26 H26B 109.7 ?
H26A C26 H26B 108.2 ?
C28 C27 C26 110.7(5) ?
C28 C27 H27A 109.5 ?
C26 C27 H27A 109.5 ?
C28 C27 H27B 109.5 ?
C26 C27 H27B 109.5 ?
H27A C27 H27B 108.1 ?
C27 C28 C29 110.8(5) ?
C27 C28 H28A 109.5 ?
C29 C28 H28A 109.5 ?
C27 C28 H28B 109.5 ?
C29 C28 H28B 109.5 ?
H28A C28 H28B 108.1 ?
C28 C29 C30 111.8(5) ?
C28 C29 H29A 109.3 ?
C30 C29 H29A 109.3 ?
C28 C29 H29B 109.3 ?
C30 C29 H29B 109.3 ?
H29A C29 H29B 107.9 ?
C25 C30 C29 111.2(5) ?
C25 C30 H30A 109.4 ?
C29 C30 H30A 109.4 ?
C25 C30 H30B 109.4 ?
C29 C30 H30B 109.4 ?
H30A C30 H30B 108.0 ?
C36 C31 N2 108.1(4) ?
C36 C31 C32 112.2(4) ?
N2 C31 C32 111.4(4) ?
C36 C31 H31 108.3 ?
N2 C31 H31 108.3 ?
C32 C31 H31 108.3 ?
C31 C32 C33 109.1(5) ?
C31 C32 H32A 109.9 ?
C33 C32 H32A 109.9 ?
C31 C32 H32B 109.9 ?
C33 C32 H32B 109.9 ?
H32A C32 H32B 108.3 ?
C34 C33 C32 111.7(5) ?
C34 C33 H33A 109.3 ?
C32 C33 H33A 109.3 ?
C34 C33 H33B 109.3 ?
C32 C33 H33B 109.3 ?
H33A C33 H33B 107.9 ?
C35 C34 C33 110.3(5) ?
C35 C34 H34A 109.6 ?
C33 C34 H34A 109.6 ?
C35 C34 H34B 109.6 ?
C33 C34 H34B 109.6 ?
H34A C34 H34B 108.1 ?
C36 C35 C34 110.8(5) ?
C36 C35 H35A 109.5 ?
C34 C35 H35A 109.5 ?
C36 C35 H35B 109.5 ?
C34 C35 H35B 109.5 ?
H35A C35 H35B 108.1 ?
C31 C36 C35 110.9(4) ?
C31 C36 H36A 109.5 ?
C35 C36 H36A 109.5 ?
C31 C36 H36B 109.5 ?
C35 C36 H36B 109.5 ?
H36A C36 H36B 108.1 ?

loop_
_geom_bond_atom_site_label_1
_geom_bond_atom_site_label_2
_geom_bond_site_symmetry_2
_geom_bond_distance
_geom_bond_publ_flag
S1 C1 . 1.762(5) yes
S2 C19 . 1.755(6) yes
N1 C13 . 1.498(6) yes
N1 C7 . 1.497(6) yes
N1 H1A . 0.92(5) ?
N1 H1B . 0.93(6) ?
N2 C25 . 1.490(6) yes
N2 C31 . 1.507(6) yes
N2 H2A . 1.11(5) ?
N2 H2B . 0.87(6) ?
C1 C6 . 1.387(7) ?
C1 C2 . 1.389(7) ?
C2 C3 . 1.394(8) ?
C2 H2 . 0.9500 ?
C3 C4 . 1.361(9) ?
C3 H3 . 0.9500 ?
C4 C5 . 1.377(8) ?
C4 H4 . 0.9500 ?
C5 C6 . 1.383(7) ?
C5 H5 . 0.9500 ?
C6 H6 . 0.9500 ?
C7 C8 . 1.490(7) ?
C7 C12 . 1.500(8) ?
C7 H7 . 1.0000 ?
C8 C9 . 1.523(7) ?
C8 H8A . 0.9900 ?
C8 H8B . 0.9900 ?
C9 C10 . 1.495(9) ?
C9 H9A . 0.9900 ?
C9 H9B . 0.9900 ?
C10 C11 . 1.520(9) ?
C10 H10A . 0.9900 ?
C10 H10B . 0.9900 ?
C11 C12 . 1.512(8) ?
C11 H11A . 0.9900 ?
C11 H11B . 0.9900 ?
C12 H12A . 0.9900 ?
C12 H12B . 0.9900 ?
C13 C14 . 1.513(7) ?
C13 C18 . 1.529(7) ?
C13 H13 . 1.0000 ?
C14 C15 . 1.518(8) ?
C14 H14A . 0.9900 ?
C14 H14B . 0.9900 ?
C15 C16 . 1.504(9) ?
C15 H15A . 0.9900 ?
C15 H15B . 0.9900 ?
C16 C17 . 1.491(9) ?
C16 H16A . 0.9900 ?
C16 H16B . 0.9900 ?
C17 C18 . 1.539(8) ?
C17 H17A . 0.9900 ?
C17 H17B . 0.9900 ?
C18 H18A . 0.9900 ?
C18 H18B . 0.9900 ?
C19 C20 . 1.374(8) ?
C19 C24 . 1.397(8) ?
C20 C21 . 1.372(9) ?
C20 H20 . 0.9500 ?
C21 C22 . 1.378(11) ?
C21 H21 . 0.9500 ?
C22 C23 . 1.369(11) ?
C22 H22 . 0.9500 ?
C23 C24 . 1.350(9) ?
C23 H23 . 0.9500 ?
C24 H24 . 0.9500 ?
C25 C26 . 1.513(7) ?
C25 C30 . 1.520(8) ?
C25 H25 . 1.0000 ?
C26 C27 . 1.535(7) ?
C26 H26A . 0.9900 ?
C26 H26B . 0.9900 ?
C27 C28 . 1.505(9) ?
C27 H27A . 0.9900 ?
C27 H27B . 0.9900 ?
C28 C29 . 1.517(8) ?
C28 H28A . 0.9900 ?
C28 H28B . 0.9900 ?
C29 C30 . 1.527(7) ?
C29 H29A . 0.9900 ?
C29 H29B . 0.9900 ?
C30 H30A . 0.9900 ?
C30 H30B . 0.9900 ?
C31 C36 . 1.511(7) ?
C31 C32 . 1.516(7) ?
C31 H31 . 1.0000 ?
C32 C33 . 1.535(7) ?
C32 H32A . 0.9900 ?
C32 H32B . 0.9900 ?
C33 C34 . 1.514(8) ?
C33 H33A . 0.9900 ?
C33 H33B . 0.9900 ?
C34 C35 . 1.515(9) ?
C34 H34A . 0.9900 ?
C34 H34B . 0.9900 ?
C35 C36 . 1.518(7) ?
C35 H35A . 0.9900 ?
C35 H35B . 0.9900 ?
C36 H36A . 0.9900 ?
C36 H36B . 0.9900 ?

loop_
_geom_hbond_atom_site_label_D
_geom_hbond_atom_site_label_H
_geom_hbond_atom_site_label_A
_geom_hbond_site_symmetry_A
_geom_hbond_distance_DH
_geom_hbond_distance_HA
_geom_hbond_distance_DA
_geom_hbond_angle_DHA
N1 H1A S1 2_575 0.92(5) 2.29(6) 3.200(4) 170(4)
N1 H1B S2 . 0.93(6) 2.37(6) 3.266(5) 163(4)
N2 H2B S1 2_565 0.87(6) 2.34(6) 3.194(5) 167(5)
N2 H2A S2 2_564 1.11(5) 2.15(6) 3.246(5) 166(4)

loop_
_cod_related_entry_id
_cod_related_entry_database
_cod_related_entry_code
1 ChemSpider 26231105
